data_7012595
loop_
_publ_author_name
'Fujita, Koyu'
'Rheingold, Arnold L.'
'Riordan, Charles G.'

_publ_section_title
;
 Thioether-ligated nickel(i) complexes for the activation of
 dioxygenBased on the presentation given at Dalton Discussion No. 5,
 10?12th April 2003, Noordwijkerhout, The Netherlands.
;
_journal_issue 10
_journal_name_full 'Dalton Transactions'
_journal_page_first 2004
_journal_paper_doi 10.1039/b212271e
_journal_year 2003
_chemical_formula_sum 'C42 H59 B N Ni O S3'
_chemical_formula_weight 759.60
_chemical_name_systematic
; 
C40 H56 B Ni O S3, CH3CN  
;
_space_group_IT_number 14
_symmetry_cell_setting monoclinic
_symmetry_space_group_name_Hall '-P 2yn'
_symmetry_space_group_name_H-M 'P 1 21/n 1'
_atom_sites_solution_hydrogens geom
_atom_sites_solution_primary direct
_atom_sites_solution_secondary difmap
_audit_creation_method SHELXL-97
_cell_angle_alpha 90.00
_cell_angle_beta 94.156(6)
_cell_angle_gamma 90.00
_cell_formula_units_Z 4
_cell_length_a 13.917(4)
_cell_length_b 11.629(3)
_cell_length_c 23.722(7)
_cell_measurement_temperature 223(2)
_cell_volume 3829.1(19)
_computing_cell_refinement 'Bruker SMART'
_computing_data_collection 'Bruker SMART'
_computing_data_reduction 'Bruker SAINT'
_computing_molecular_graphics 'Bruker SHELXTL'
_computing_publication_material 'Bruker SHELXTL'
_computing_structure_refinement 'SHELXL-97 (Sheldrick, 1997)'
_computing_structure_solution 'SHELXS-97 (Sheldrick, 1990)'
_diffrn_ambient_temperature 223(2)
_diffrn_measured_fraction_theta_full 0.944
_diffrn_measured_fraction_theta_max 0.944
_diffrn_measurement_device_type 'CCD area detector'
_diffrn_measurement_method 'phi and omega scans'
_diffrn_radiation_monochromator graphite
_diffrn_radiation_source 'fine-focus sealed tube'
_diffrn_radiation_type MoK\a
_diffrn_radiation_wavelength 0.71073
_diffrn_reflns_av_R_equivalents 0.0630
_diffrn_reflns_av_sigmaI/netI 0.0888
_diffrn_reflns_limit_h_max 18
_diffrn_reflns_limit_h_min -17
_diffrn_reflns_limit_k_max 15
_diffrn_reflns_limit_k_min -15
_diffrn_reflns_limit_l_max 31
_diffrn_reflns_limit_l_min -28
_diffrn_reflns_number 27934
_diffrn_reflns_theta_full 28.62
_diffrn_reflns_theta_max 28.62
_diffrn_reflns_theta_min 1.65
_exptl_absorpt_coefficient_mu 0.705
_exptl_absorpt_correction_T_max 0.8719
_exptl_absorpt_correction_T_min 0.8164
_exptl_absorpt_correction_type empirical
_exptl_absorpt_process_details sadabs
_exptl_crystal_colour orange
_exptl_crystal_density_diffrn 1.318
_exptl_crystal_density_meas 0
_exptl_crystal_density_method 'not measured'
_exptl_crystal_description plate
_exptl_crystal_F_000 1628
_exptl_crystal_size_max 0.30
_exptl_crystal_size_mid 0.25
_exptl_crystal_size_min 0.20
_refine_diff_density_max 0.599
_refine_diff_density_min -0.327
_refine_diff_density_rms 0.074
_refine_ls_extinction_method none
_refine_ls_goodness_of_fit_ref 1.012
_refine_ls_hydrogen_treatment mixed
_refine_ls_matrix_type full
_refine_ls_number_parameters 443
_refine_ls_number_reflns 9290
_refine_ls_number_restraints 0
_refine_ls_restrained_S_all 1.012
_refine_ls_R_factor_all 0.0989
_refine_ls_R_factor_gt 0.0624
_refine_ls_shift/su_max 0.046
_refine_ls_shift/su_mean 0.001
_refine_ls_structure_factor_coef Fsqd
_refine_ls_weighting_details 'calc w=1/[\s^2^(Fo^2^)+(0.0681P)^2^+0.0000P] where P=(Fo^2^+2Fc^2^)/3'
_refine_ls_weighting_scheme calc
_refine_ls_wR_factor_gt 0.1377
_refine_ls_wR_factor_ref 0.1545
_reflns_number_gt 6181
_reflns_number_total 9290
_reflns_threshold_expression >2sigma(I)
_cod_data_source_file b212271e.txt
_cod_data_source_block cgr125
_cod_depositor_comments
;
The following automatic conversions were performed:
'_symmetry_cell_setting' value 'Monoclinic' changed to 'monoclinic'
according to '/home/saulius/struct/CIF-dictionaries/cif_core.dic'
dictionary named 'cif_core.dic' version 2.4.1 from 2010-06-29.

Automatic conversion script
Id: cif_fix_enum 1527 2010-12-29 10:47:43Z saulius 
;
_cod_original_cell_volume 3829(2)
_cod_original_sg_symbol_H-M P2(1)/n
_cod_database_code 7012595

loop_
_symmetry_equiv_pos_as_xyz
'x, y, z'
'-x+1/2, y+1/2, -z+1/2'
'-x, -y, -z'
'x-1/2, -y-1/2, z-1/2'

loop_
_atom_site_label
_atom_site_type_symbol
_atom_site_fract_x
_atom_site_fract_y
_atom_site_fract_z
_atom_site_U_iso_or_equiv
_atom_site_adp_type
_atom_site_occupancy
_atom_site_symmetry_multiplicity
_atom_site_calc_flag
_atom_site_refinement_flags
_atom_site_disorder_assembly
_atom_site_disorder_group
Ni1 Ni 0.06543(3) 0.18832(3) 0.211791(17) 0.03785(14) Uani 1 1 d . . .
S1 S -0.06750(6) 0.07936(6) 0.22024(3) 0.03539(19) Uani 1 1 d . . .
S2 S 0.00028(6) 0.35230(6) 0.24463(3) 0.03454(19) Uani 1 1 d . . .
S3 S 0.03551(6) 0.23412(6) 0.11919(3) 0.03554(19) Uani 1 1 d . . .
O1 O 0.2413(3) 0.0792(3) 0.25074(17) 0.1088(13) Uani 1 1 d . . .
B1 B -0.1512(3) 0.2766(3) 0.16348(15) 0.0339(8) Uani 1 1 d . . .
C1 C -0.1559(2) 0.1353(2) 0.16801(14) 0.0389(7) Uani 1 1 d . . .
H1A H -0.1449 0.1019 0.1311 0.047 Uiso 1 1 calc R . .
H1B H -0.2203 0.1123 0.1778 0.047 Uiso 1 1 calc R . .
C2 C -0.0538(2) -0.0740(2) 0.20442(13) 0.0342(7) Uani 1 1 d . . .
C3 C 0.0009(3) -0.1251(3) 0.25645(15) 0.0505(9) Uani 1 1 d . . .
H3A H -0.0347 -0.1117 0.2900 0.061 Uiso 1 1 calc R . .
H3B H 0.0644 -0.0887 0.2625 0.061 Uiso 1 1 calc R . .
C4 C 0.0016(3) -0.0940(2) 0.15274(14) 0.0461(8) Uani 1 1 d . . .
H4A H 0.0653 -0.0579 0.1580 0.055 Uiso 1 1 calc R . .
H4B H -0.0330 -0.0597 0.1194 0.055 Uiso 1 1 calc R . .
C5 C -0.1527(3) -0.1289(2) 0.19620(16) 0.0486(9) Uani 1 1 d . . .
H5A H -0.1885 -0.0955 0.1631 0.058 Uiso 1 1 calc R . .
H5B H -0.1889 -0.1146 0.2294 0.058 Uiso 1 1 calc R . .
C6 C 0.0127(3) -0.2554(3) 0.24676(16) 0.0614(11) Uani 1 1 d . . .
H6A H 0.0487 -0.2897 0.2801 0.074 Uiso 1 1 calc R . .
C7 C -0.0863(3) -0.3110(3) 0.23880(17) 0.0629(12) Uani 1 1 d . . .
H7A H -0.0795 -0.3941 0.2336 0.076 Uiso 1 1 calc R . .
H7B H -0.1219 -0.2980 0.2724 0.076 Uiso 1 1 calc R . .
C8 C -0.1406(3) -0.2592(3) 0.18771(16) 0.0540(10) Uani 1 1 d . . .
H8A H -0.2049 -0.2956 0.1822 0.065 Uiso 1 1 calc R . .
C9 C -0.0857(3) -0.2790(3) 0.13587(16) 0.0598(11) Uani 1 1 d . . .
H9A H -0.0789 -0.3618 0.1294 0.072 Uiso 1 1 calc R . .
H9B H -0.1213 -0.2457 0.1027 0.072 Uiso 1 1 calc R . .
C10 C 0.0127(3) -0.2243(3) 0.14400(17) 0.0578(11) Uani 1 1 d . . .
H10A H 0.0486 -0.2383 0.1101 0.069 Uiso 1 1 calc R . .
C11 C 0.0679(3) -0.2747(3) 0.19522(19) 0.0680(12) Uani 1 1 d . . .
H11A H 0.1314 -0.2382 0.2006 0.082 Uiso 1 1 calc R . .
H11B H 0.0774 -0.3573 0.1896 0.082 Uiso 1 1 calc R . .
C12 C -0.1270(2) 0.3326(2) 0.22735(13) 0.0359(7) Uani 1 1 d . . .
H12A H -0.1530 0.2819 0.2555 0.043 Uiso 1 1 calc R . .
H12B H -0.1595 0.4071 0.2293 0.043 Uiso 1 1 calc R . .
C13 C 0.0200(2) 0.3620(2) 0.32166(13) 0.0350(7) Uani 1 1 d . . .
C14 C 0.1220(2) 0.4061(3) 0.33280(14) 0.0461(8) Uani 1 1 d . . .
H14A H 0.1285 0.4808 0.3143 0.055 Uiso 1 1 calc R . .
H14B H 0.1672 0.3523 0.3171 0.055 Uiso 1 1 calc R . .
C15 C 0.0099(3) 0.2460(2) 0.35034(13) 0.0431(8) Uani 1 1 d . . .
H15A H -0.0559 0.2172 0.3429 0.052 Uiso 1 1 calc R . .
H15B H 0.0542 0.1905 0.3351 0.052 Uiso 1 1 calc R . .
C16 C -0.0498(3) 0.4474(3) 0.34540(14) 0.0446(8) Uani 1 1 d . . .
H16A H -0.0445 0.5221 0.3268 0.054 Uiso 1 1 calc R . .
H16B H -0.1161 0.4198 0.3382 0.054 Uiso 1 1 calc R . .
C17 C 0.1455(3) 0.4186(3) 0.39642(16) 0.0541(9) Uani 1 1 d . . .
H17A H 0.2123 0.4468 0.4038 0.065 Uiso 1 1 calc R . .
C18 C 0.0757(3) 0.5032(3) 0.41987(16) 0.0604(11) Uani 1 1 d . . .
H18A H 0.0905 0.5122 0.4607 0.072 Uiso 1 1 calc R . .
H18B H 0.0825 0.5785 0.4020 0.072 Uiso 1 1 calc R . .
C19 C -0.0263(3) 0.4605(3) 0.40870(15) 0.0535(10) Uani 1 1 d . . .
H19A H -0.0714 0.5162 0.4241 0.064 Uiso 1 1 calc R . .
C20 C -0.0374(3) 0.3439(3) 0.43673(16) 0.0611(11) Uani 1 1 d . . .
H20A H -0.0243 0.3512 0.4777 0.073 Uiso 1 1 calc R . .
H20B H -0.1035 0.3161 0.4292 0.073 Uiso 1 1 calc R . .
C21 C 0.0328(3) 0.2589(3) 0.41345(15) 0.0534(10) Uani 1 1 d . . .
H21A H 0.0264 0.1834 0.4321 0.064 Uiso 1 1 calc R . .
C22 C 0.1347(3) 0.3027(3) 0.42455(15) 0.0606(11) Uani 1 1 d . . .
H22A H 0.1799 0.2477 0.4097 0.073 Uiso 1 1 calc R . .
H22B H 0.1501 0.3100 0.4654 0.073 Uiso 1 1 calc R . .
C23 C -0.0737(2) 0.3189(2) 0.11818(14) 0.0373(7) Uani 1 1 d . . .
H23A H -0.0561 0.3991 0.1264 0.045 Uiso 1 1 calc R . .
H23B H -0.1055 0.3164 0.0800 0.045 Uiso 1 1 calc R . .
C24 C 0.1272(2) 0.3275(2) 0.09163(13) 0.0353(7) Uani 1 1 d . . .
C25 C 0.2219(3) 0.2621(3) 0.09673(17) 0.0565(10) Uani 1 1 d . . .
H25A H 0.2150 0.1897 0.0757 0.068 Uiso 1 1 calc R . .
H25B H 0.2393 0.2440 0.1365 0.068 Uiso 1 1 calc R . .
C26 C 0.1393(2) 0.4402(3) 0.12461(15) 0.0462(8) Uani 1 1 d . . .
H26A H 0.1568 0.4237 0.1645 0.055 Uiso 1 1 calc R . .
H26B H 0.0783 0.4827 0.1220 0.055 Uiso 1 1 calc R . .
C27 C 0.1006(3) 0.3544(3) 0.03031(15) 0.0528(9) Uani 1 1 d . . .
H27A H 0.0393 0.3963 0.0268 0.063 Uiso 1 1 calc R . .
H27B H 0.0924 0.2827 0.0089 0.063 Uiso 1 1 calc R . .
C28 C 0.3013(3) 0.3354(3) 0.0730(2) 0.0658(12) Uani 1 1 d . . .
H28A H 0.3631 0.2929 0.0763 0.079 Uiso 1 1 calc R . .
C29 C 0.2728(3) 0.3610(4) 0.01144(19) 0.0771(14) Uani 1 1 d . . .
H29A H 0.3236 0.4059 -0.0047 0.093 Uiso 1 1 calc R . .
H29B H 0.2652 0.2887 -0.0097 0.093 Uiso 1 1 calc R . .
C30 C 0.1794(3) 0.4274(3) 0.00597(16) 0.0616(11) Uani 1 1 d . . .
H30A H 0.1616 0.4444 -0.0343 0.074 Uiso 1 1 calc R . .
C31 C 0.1908(3) 0.5389(3) 0.03906(17) 0.0584(10) Uani 1 1 d . . .
H31A H 0.2408 0.5863 0.0236 0.070 Uiso 1 1 calc R . .
H31B H 0.1302 0.5820 0.0357 0.070 Uiso 1 1 calc R . .
C32 C 0.2182(2) 0.5129(3) 0.10018(15) 0.0474(9) Uani 1 1 d . . .
H32A H 0.2255 0.5860 0.1215 0.057 Uiso 1 1 calc R . .
C33 C 0.3115(3) 0.4477(3) 0.10587(18) 0.0613(11) Uani 1 1 d . . .
H33A H 0.3291 0.4314 0.1458 0.074 Uiso 1 1 calc R . .
H33B H 0.3629 0.4943 0.0913 0.074 Uiso 1 1 calc R . .
C34 C -0.2537(2) 0.3261(2) 0.13704(13) 0.0348(7) Uani 1 1 d . . .
C35 C -0.2741(2) 0.4428(2) 0.13654(14) 0.0415(8) Uani 1 1 d . . .
H35A H -0.2296 0.4930 0.1553 0.050 Uiso 1 1 calc R . .
C36 C -0.3566(3) 0.4887(3) 0.10980(15) 0.0498(9) Uani 1 1 d . . .
H36A H -0.3676 0.5684 0.1110 0.060 Uiso 1 1 calc R . .
C37 C -0.4222(3) 0.4188(3) 0.08173(16) 0.0539(9) Uani 1 1 d . . .
H37A H -0.4780 0.4499 0.0629 0.065 Uiso 1 1 calc R . .
C38 C -0.4060(3) 0.3022(3) 0.08112(17) 0.0562(10) Uani 1 1 d . . .
H38A H -0.4513 0.2529 0.0624 0.067 Uiso 1 1 calc R . .
C39 C -0.3235(2) 0.2584(3) 0.10799(15) 0.0467(8) Uani 1 1 d . . .
H39A H -0.3135 0.1785 0.1067 0.056 Uiso 1 1 calc R . .
C40 C 0.1789(3) 0.1233(3) 0.23687(15) 0.0461(8) Uani 1 1 d . . .
C41 C 0.3811(5) 0.3922(6) 0.4915(3) 0.139(3) Uani 1 1 d . . .
H41A H 0.3584 0.3181 0.5038 0.208 Uiso 1 1 calc R . .
H41B H 0.4487 0.4010 0.5037 0.208 Uiso 1 1 calc R . .
H41C H 0.3731 0.3966 0.4506 0.208 Uiso 1 1 calc R . .
C42 C 0.3272(4) 0.4810(5) 0.5152(2) 0.0871(16) Uani 1 1 d . . .
N1 N 0.2838(4) 0.5486(4) 0.5334(2) 0.124(2) Uani 1 1 d . . .

loop_
_atom_site_aniso_label
_atom_site_aniso_U_11
_atom_site_aniso_U_22
_atom_site_aniso_U_33
_atom_site_aniso_U_23
_atom_site_aniso_U_13
_atom_site_aniso_U_12
Ni1 0.0356(3) 0.0349(2) 0.0429(3) 0.00065(17) 0.00185(18) 0.00292(17)
S1 0.0415(5) 0.0251(3) 0.0399(5) -0.0001(3) 0.0053(4) 0.0022(3)
S2 0.0362(5) 0.0331(4) 0.0346(4) -0.0001(3) 0.0041(3) -0.0026(3)
S3 0.0333(4) 0.0325(3) 0.0415(5) -0.0021(3) 0.0067(3) -0.0003(3)
O1 0.068(3) 0.132(3) 0.124(3) -0.008(2) -0.011(2) 0.028(2)
B1 0.034(2) 0.0268(14) 0.041(2) -0.0023(14) 0.0060(16) -0.0015(14)
C1 0.0380(19) 0.0279(13) 0.050(2) 0.0016(13) -0.0012(15) 0.0010(13)
C2 0.0435(19) 0.0240(12) 0.0353(17) -0.0017(12) 0.0049(14) 0.0022(12)
C3 0.071(3) 0.0375(16) 0.042(2) 0.0015(14) -0.0057(18) 0.0097(16)
C4 0.059(2) 0.0342(15) 0.047(2) -0.0033(14) 0.0134(17) -0.0002(15)
C5 0.050(2) 0.0328(15) 0.063(2) -0.0024(15) 0.0084(18) -0.0033(15)
C6 0.097(3) 0.0343(17) 0.051(2) 0.0038(16) -0.012(2) 0.0162(19)
C7 0.100(4) 0.0290(16) 0.061(3) 0.0063(16) 0.016(2) -0.0007(19)
C8 0.064(3) 0.0305(15) 0.067(3) -0.0025(16) 0.005(2) -0.0099(16)
C9 0.092(3) 0.0336(16) 0.053(2) -0.0093(16) -0.004(2) -0.0018(19)
C10 0.081(3) 0.0393(17) 0.057(2) -0.0079(16) 0.029(2) 0.0105(19)
C11 0.072(3) 0.0368(18) 0.096(3) -0.011(2) 0.006(3) 0.0180(18)
C12 0.0338(18) 0.0302(13) 0.0445(19) -0.0007(13) 0.0080(14) 0.0032(12)
C13 0.0399(19) 0.0318(14) 0.0337(17) 0.0009(12) 0.0049(14) -0.0007(13)
C14 0.047(2) 0.0502(18) 0.041(2) -0.0025(15) -0.0002(16) -0.0044(16)
C15 0.061(2) 0.0302(14) 0.0389(19) 0.0041(13) 0.0110(16) 0.0032(14)
C16 0.053(2) 0.0397(16) 0.041(2) 0.0023(14) 0.0032(16) 0.0106(15)
C17 0.050(2) 0.062(2) 0.049(2) -0.0114(18) -0.0067(17) -0.0007(18)
C18 0.083(3) 0.051(2) 0.045(2) -0.0126(17) -0.011(2) 0.005(2)
C19 0.074(3) 0.0454(18) 0.041(2) -0.0045(16) 0.0064(19) 0.0224(18)
C20 0.082(3) 0.065(2) 0.038(2) 0.0051(17) 0.017(2) 0.011(2)
C21 0.081(3) 0.0377(16) 0.042(2) 0.0049(15) 0.0090(19) 0.0122(18)
C22 0.080(3) 0.064(2) 0.037(2) -0.0086(17) -0.0075(19) 0.029(2)
C23 0.0321(18) 0.0364(15) 0.0436(19) 0.0030(13) 0.0032(14) 0.0020(13)
C24 0.0329(18) 0.0355(14) 0.0385(18) 0.0007(13) 0.0094(14) -0.0014(13)
C25 0.044(2) 0.0494(19) 0.079(3) 0.0158(19) 0.018(2) 0.0066(17)
C26 0.041(2) 0.0446(17) 0.054(2) -0.0144(16) 0.0113(16) -0.0083(15)
C27 0.063(3) 0.0503(18) 0.045(2) -0.0020(16) 0.0015(18) -0.0163(18)
C28 0.039(2) 0.056(2) 0.107(4) 0.020(2) 0.035(2) 0.0087(17)
C29 0.099(4) 0.060(2) 0.080(3) -0.014(2) 0.060(3) -0.020(2)
C30 0.080(3) 0.067(2) 0.038(2) 0.0044(18) 0.008(2) -0.027(2)
C31 0.056(3) 0.0468(19) 0.073(3) 0.0144(18) 0.008(2) -0.0121(17)
C32 0.043(2) 0.0457(17) 0.055(2) -0.0060(16) 0.0101(17) -0.0147(16)
C33 0.041(2) 0.076(3) 0.067(3) 0.014(2) 0.0051(19) -0.019(2)
C34 0.0345(18) 0.0323(14) 0.0383(18) 0.0030(12) 0.0076(14) 0.0016(12)
C35 0.041(2) 0.0362(15) 0.048(2) -0.0032(14) 0.0024(15) 0.0050(14)
C36 0.051(2) 0.0486(18) 0.051(2) 0.0044(16) 0.0077(18) 0.0179(17)
C37 0.037(2) 0.072(2) 0.051(2) 0.0079(19) -0.0007(17) 0.0173(19)
C38 0.041(2) 0.061(2) 0.065(3) -0.0046(19) -0.0088(18) -0.0003(18)
C39 0.039(2) 0.0390(16) 0.061(2) -0.0041(15) -0.0037(17) 0.0025(15)
C40 0.048(2) 0.0500(19) 0.041(2) -0.0060(16) 0.0085(17) 0.0046(17)
C41 0.142(6) 0.181(6) 0.091(5) -0.007(4) -0.013(4) 0.091(5)
C42 0.106(5) 0.096(4) 0.057(3) 0.003(3) -0.011(3) 0.019(3)
N1 0.166(6) 0.103(4) 0.097(4) -0.007(3) -0.021(4) 0.027(4)

loop_
_atom_type_symbol
_atom_type_description
_atom_type_scat_dispersion_real
_atom_type_scat_dispersion_imag
_atom_type_scat_source
C C 0.0033 0.0016 'International Tables Vol C Tables 4.2.6.8 and 6.1.1.4'
H H 0.0000 0.0000 'International Tables Vol C Tables 4.2.6.8 and 6.1.1.4'
B B 0.0013 0.0007 'International Tables Vol C Tables 4.2.6.8 and 6.1.1.4'
O O 0.0106 0.0060 'International Tables Vol C Tables 4.2.6.8 and 6.1.1.4'
S S 0.1246 0.1234 'International Tables Vol C Tables 4.2.6.8 and 6.1.1.4'
Ni Ni 0.3393 1.1124 'International Tables Vol C Tables 4.2.6.8 and 6.1.1.4'
N N 0.0061 0.0033 'International Tables Vol C Tables 4.2.6.8 and 6.1.1.4'

loop_
_geom_angle_atom_site_label_1
_geom_angle_atom_site_label_2
_geom_angle_atom_site_label_3
_geom_angle
_geom_angle_site_symmetry_1
_geom_angle_site_symmetry_3
_geom_angle_publ_flag
C40 Ni1 S1 115.87(12) . . ?
C40 Ni1 S3 120.67(11) . . ?
S1 Ni1 S3 97.08(3) . . ?
C40 Ni1 S2 126.66(11) . . ?
S1 Ni1 S2 95.19(4) . . ?
S3 Ni1 S2 94.88(3) . . ?
C1 S1 C2 106.64(14) . . ?
C1 S1 Ni1 104.96(11) . . ?
C2 S1 Ni1 115.34(11) . . ?
C12 S2 C13 107.97(15) . . ?
C12 S2 Ni1 103.00(9) . . ?
C13 S2 Ni1 111.04(10) . . ?
C23 S3 C24 106.15(14) . . ?
C23 S3 Ni1 103.62(11) . . ?
C24 S3 Ni1 113.64(11) . . ?
C34 B1 C1 110.0(2) . . ?
C34 B1 C23 103.9(2) . . ?
C1 B1 C23 111.7(2) . . ?
C34 B1 C12 109.2(2) . . ?
C1 B1 C12 109.7(3) . . ?
C23 B1 C12 112.2(2) . . ?
B1 C1 S1 112.1(2) . . ?
C4 C2 C5 110.0(3) . . ?
C4 C2 C3 110.0(3) . . ?
C5 C2 C3 109.6(3) . . ?
C4 C2 S1 112.4(2) . . ?
C5 C2 S1 109.2(2) . . ?
C3 C2 S1 105.5(2) . . ?
C2 C3 C6 108.3(3) . . ?
C2 C4 C10 108.8(3) . . ?
C2 C5 C8 109.0(3) . . ?
C11 C6 C7 110.3(3) . . ?
C11 C6 C3 109.4(3) . . ?
C7 C6 C3 109.3(3) . . ?
C8 C7 C6 109.1(3) . . ?
C7 C8 C9 109.8(3) . . ?
C7 C8 C5 109.9(3) . . ?
C9 C8 C5 108.8(3) . . ?
C10 C9 C8 109.8(3) . . ?
C9 C10 C11 110.1(3) . . ?
C9 C10 C4 109.5(3) . . ?
C11 C10 C4 108.9(3) . . ?
C10 C11 C6 109.6(3) . . ?
B1 C12 S2 112.9(2) . . ?
C14 C13 C15 109.7(3) . . ?
C14 C13 C16 109.3(3) . . ?
C15 C13 C16 109.3(3) . . ?
C14 C13 S2 105.4(2) . . ?
C15 C13 S2 112.3(2) . . ?
C16 C13 S2 110.8(2) . . ?
C13 C14 C17 109.6(3) . . ?
C21 C15 C13 109.5(3) . . ?
C19 C16 C13 109.4(3) . . ?
C22 C17 C18 109.2(3) . . ?
C22 C17 C14 109.2(3) . . ?
C18 C17 C14 109.1(3) . . ?
C19 C18 C17 110.0(3) . . ?
C18 C19 C16 109.8(3) . . ?
C18 C19 C20 109.9(3) . . ?
C16 C19 C20 108.7(3) . . ?
C21 C20 C19 109.4(3) . . ?
C22 C21 C15 109.4(3) . . ?
C22 C21 C20 109.7(3) . . ?
C15 C21 C20 109.2(3) . . ?
C21 C22 C17 110.1(3) . . ?
B1 C23 S3 114.6(2) . . ?
C27 C24 C25 109.4(3) . . ?
C27 C24 C26 109.0(3) . . ?
C25 C24 C26 109.0(3) . . ?
C27 C24 S3 109.8(2) . . ?
C25 C24 S3 107.3(2) . . ?
C26 C24 S3 112.3(2) . . ?
C24 C25 C28 109.7(3) . . ?
C24 C26 C32 109.6(3) . . ?
C24 C27 C30 110.3(3) . . ?
C29 C28 C33 109.5(3) . . ?
C29 C28 C25 108.5(4) . . ?
C33 C28 C25 109.4(3) . . ?
C30 C29 C28 110.3(3) . . ?
C29 C30 C31 109.6(3) . . ?
C29 C30 C27 108.6(3) . . ?
C31 C30 C27 109.2(3) . . ?
C32 C31 C30 109.7(3) . . ?
C33 C32 C31 110.2(3) . . ?
C33 C32 C26 109.0(3) . . ?
C31 C32 C26 109.7(3) . . ?
C32 C33 C28 109.8(3) . . ?
C35 C34 C39 114.5(3) . . ?
C35 C34 B1 121.6(3) . . ?
C39 C34 B1 123.5(3) . . ?
C36 C35 C34 123.1(3) . . ?
C37 C36 C35 120.1(3) . . ?
C36 C37 C38 119.4(3) . . ?
C39 C38 C37 119.6(3) . . ?
C38 C39 C34 123.4(3) . . ?
O1 C40 Ni1 175.1(4) . . ?
N1 C42 C41 178.6(8) . . ?

loop_
_geom_bond_atom_site_label_1
_geom_bond_atom_site_label_2
_geom_bond_distance
_geom_bond_site_symmetry_2
_geom_bond_publ_flag
Ni1 C40 1.812(4) . ?
Ni1 S1 2.2632(10) . ?
Ni1 S3 2.2695(11) . ?
Ni1 S2 2.2734(9) . ?
S1 C1 1.803(3) . ?
S1 C2 1.836(3) . ?
S2 C12 1.804(3) . ?
S2 C13 1.832(3) . ?
S3 C23 1.810(3) . ?
S3 C24 1.832(3) . ?
O1 C40 1.041(4) . ?
B1 C34 1.621(5) . ?
B1 C1 1.648(4) . ?
B1 C23 1.652(4) . ?
B1 C12 1.661(5) . ?
C2 C4 1.513(4) . ?
C2 C5 1.517(4) . ?
C2 C3 1.523(4) . ?
C3 C6 1.542(4) . ?
C4 C10 1.538(4) . ?
C5 C8 1.539(4) . ?
C6 C11 1.508(5) . ?
C6 C7 1.521(6) . ?
C7 C8 1.507(5) . ?
C8 C9 1.512(5) . ?
C9 C10 1.509(5) . ?
C10 C11 1.508(6) . ?
C13 C14 1.514(4) . ?
C13 C15 1.522(4) . ?
C13 C16 1.526(4) . ?
C14 C17 1.528(5) . ?
C15 C21 1.515(5) . ?
C16 C19 1.521(5) . ?
C17 C22 1.516(5) . ?
C17 C18 1.517(5) . ?
C18 C19 1.508(5) . ?
C19 C20 1.523(5) . ?
C20 C21 1.521(5) . ?
C21 C22 1.512(5) . ?
C24 C27 1.507(5) . ?
C24 C25 1.519(4) . ?
C24 C26 1.529(4) . ?
C25 C28 1.534(5) . ?
C26 C32 1.533(4) . ?
C27 C30 1.532(5) . ?
C28 C29 1.515(6) . ?
C28 C33 1.522(5) . ?
C29 C30 1.509(6) . ?
C30 C31 1.518(5) . ?
C31 C32 1.503(5) . ?
C32 C33 1.503(5) . ?
C34 C35 1.387(4) . ?
C34 C39 1.393(4) . ?
C35 C36 1.378(5) . ?
C36 C37 1.359(5) . ?
C37 C38 1.374(5) . ?
C38 C39 1.371(5) . ?
C41 C42 1.417(7) . ?
C42 N1 1.098(6) . ?
